data_7133169
loop_
_publ_author_name
'Naniyil, Athira'
'Koroth Valappil, Naveen'
'Andrews, Alex P.'
'Gokulnath, Sabapathi'

_publ_section_title
;
 Carbazole-embedded <i>p</i>-benziporphyrinoid: synthesis, structure and a
 reversible chemodosimeter for mercury(II) ions.
;
_journal_issue 54
_journal_name_full 'Chemical communications (Cambridge, England)'
_journal_page_first 6957
_journal_page_last 6960
_journal_paper_doi 10.1039/d4cc02281e
_journal_volume 60
_journal_year 2024
_chemical_formula_moiety 'C54 H53 N3'
_chemical_formula_sum 'C54 H53 N3'
_chemical_formula_weight 743.99
_space_group_crystal_system triclinic
_space_group_IT_number 2
_space_group_name_Hall '-P 1'
_space_group_name_H-M_alt 'P -1'
_atom_sites_solution_hydrogens geom
_audit_creation_method SHELXL-2018/3
_audit_update_record
;
2024-06-05 deposited with the CCDC.	2024-06-10 downloaded from the CCDC.
;
_cell_angle_alpha 96.877(12)
_cell_angle_beta 98.170(12)
_cell_angle_gamma 99.193(11)
_cell_formula_units_Z 2
_cell_length_a 10.502(3)
_cell_length_b 11.537(4)
_cell_length_c 19.141(6)
_cell_measurement_reflns_used 1658
_cell_measurement_temperature 140(2)
_cell_measurement_theta_max 25.56
_cell_measurement_theta_min 2.24
_cell_volume 2241.9(12)
_computing_cell_refinement 'APEX3/SAINT (Bruker, 2016)'
_computing_data_collection 'APEX3 (Bruker, 2016)'
_computing_data_reduction 'SAINT/XPREP (Bruker, 2016)'
_computing_molecular_graphics 'ORTEP3- 2014.1(Farrugia, 1997) '
_computing_publication_material 'SHELXL-2018/3 (Sheldrick, 2018)'
_computing_structure_refinement 'SHELXL-2018/3 (Sheldrick, 2018)'
_computing_structure_solution 'SHELXT 2018/2 (Sheldrick, 2018)'
_diffrn_ambient_temperature 140(2)
_diffrn_detector_area_resol_mean 0
_diffrn_measured_fraction_theta_full 0.999
_diffrn_measured_fraction_theta_max 0.999
_diffrn_measurement_device_type 'Bruker KAPPA APEX-II CCD'
_diffrn_measurement_method '\f and \w scans'
_diffrn_radiation_type MoK\a
_diffrn_radiation_wavelength 0.71073
_diffrn_reflns_av_R_equivalents 0.1946
_diffrn_reflns_av_unetI/netI 0.1724
_diffrn_reflns_Laue_measured_fraction_full 0.999
_diffrn_reflns_Laue_measured_fraction_max 0.999
_diffrn_reflns_limit_h_max 12
_diffrn_reflns_limit_h_min -12
_diffrn_reflns_limit_k_max 13
_diffrn_reflns_limit_k_min -13
_diffrn_reflns_limit_l_max 22
_diffrn_reflns_limit_l_min -22
_diffrn_reflns_number 49825
_diffrn_reflns_point_group_measured_fraction_full 0.999
_diffrn_reflns_point_group_measured_fraction_max 0.999
_diffrn_reflns_theta_full 25.000
_diffrn_reflns_theta_max 25.000
_diffrn_reflns_theta_min 1.991
_diffrn_source 'sealed tube'
_exptl_absorpt_coefficient_mu 0.064
_exptl_absorpt_correction_T_max 0.998
_exptl_absorpt_correction_T_min 0.993
_exptl_absorpt_correction_type multi-scan
_exptl_absorpt_process_details 'SADABS (Bruker, 2016)'
_exptl_crystal_colour red
_exptl_crystal_density_diffrn 1.102
_exptl_crystal_density_meas 1.102
_exptl_crystal_density_method NONE
_exptl_crystal_description needle
_exptl_crystal_F_000 796
_exptl_crystal_size_max 0.110
_exptl_crystal_size_mid 0.050
_exptl_crystal_size_min 0.038
_refine_diff_density_max 0.390
_refine_diff_density_min -0.309
_refine_diff_density_rms 0.062
_refine_ls_extinction_method none
_refine_ls_goodness_of_fit_ref 1.014
_refine_ls_hydrogen_treatment constr
_refine_ls_matrix_type full
_refine_ls_number_parameters 526
_refine_ls_number_reflns 7880
_refine_ls_number_restraints 0
_refine_ls_restrained_S_all 1.014
_refine_ls_R_factor_all 0.1869
_refine_ls_R_factor_gt 0.0753
_refine_ls_shift/su_max 0.003
_refine_ls_shift/su_mean 0.000
_refine_ls_structure_factor_coef Fsqd
_refine_ls_weighting_details 'w=1/[\s^2^(Fo^2^)+(0.1004P)^2^] where P=(Fo^2^+2Fc^2^)/3'
_refine_ls_weighting_scheme calc
_refine_ls_wR_factor_gt 0.1764
_refine_ls_wR_factor_ref 0.2343
_reflns_Friedel_coverage 0.000
_reflns_number_gt 3564
_reflns_number_total 7880
_reflns_threshold_expression 'I > 2\s(I)'
_cod_data_source_file d4cc02281e2.cif
_cod_data_source_block 1
_cod_depositor_comments 'Adding full bibliography for 7133169--7133170.cif.'
_cod_original_cell_volume 2242.0(12)
_cod_database_code 7133169
_shelx_shelxl_version_number 2018/3
_shelx_space_group_comment
;
The symmetry employed for this shelxl refinement is uniquely defined
by the following loop, which should always be used as a source of
symmetry information in preference to the above space-group names.
They are only intended as comments.
;
_shelx_estimated_absorpt_t_min 0.993
_shelx_estimated_absorpt_t_max 0.998

loop_
_space_group_symop_operation_xyz
'x, y, z'
'-x, -y, -z'

loop_
_atom_site_label
_atom_site_type_symbol
_atom_site_fract_x
_atom_site_fract_y
_atom_site_fract_z
_atom_site_U_iso_or_equiv
_atom_site_adp_type
_atom_site_occupancy
_atom_site_site_symmetry_order
_atom_site_calc_flag
_atom_site_refinement_flags_posn
_atom_site_refinement_flags_adp
_atom_site_refinement_flags_occupancy
_atom_site_disorder_assembly
_atom_site_disorder_group
C1 C 0.3166(4) 0.4586(4) 0.4509(2) 0.0246(11) Uani 1 1 d . . . . .
C2 C 0.2735(4) 0.4509(4) 0.5166(2) 0.0240(10) Uani 1 1 d . . . . .
C3 C 0.3029(4) 0.3634(4) 0.5573(2) 0.0283(11) Uani 1 1 d . . . . .
H3 H 0.271733 0.359339 0.601306 0.034 Uiso 1 1 calc R U . . .
C4 C 0.3768(4) 0.2829(4) 0.5343(2) 0.0263(11) Uani 1 1 d . . . . .
C5 C 0.4241(4) 0.2952(4) 0.4702(2) 0.0284(11) Uani 1 1 d . . . . .
H5 H 0.478099 0.241685 0.455122 0.034 Uiso 1 1 calc R U . . .
C6 C 0.3976(4) 0.3804(4) 0.4271(2) 0.0244(10) Uani 1 1 d . . . . .
C7 C 0.4492(4) 0.3813(4) 0.3605(2) 0.0250(11) Uani 1 1 d . . . . .
C8 C 0.5458(4) 0.3117(4) 0.3392(2) 0.0272(11) Uani 1 1 d . . . . .
H8 H 0.585919 0.258950 0.365801 0.033 Uiso 1 1 calc R U . . .
C9 C 0.5664(4) 0.3369(4) 0.2750(2) 0.0289(11) Uani 1 1 d . . . . .
H9 H 0.624632 0.305732 0.247205 0.035 Uiso 1 1 calc R U . . .
C10 C 0.4833(4) 0.4205(4) 0.2556(2) 0.0283(11) Uani 1 1 d . . . . .
C11 C 0.4763(4) 0.4736(4) 0.1954(2) 0.0265(11) Uani 1 1 d . . . . .
C12 C 0.3796(4) 0.5512(4) 0.1851(2) 0.0255(11) Uani 1 1 d . . . . .
C13 C 0.2544(4) 0.5168(4) 0.2004(2) 0.0274(11) Uani 1 1 d . . . . .
H13 H 0.224629 0.436381 0.205157 0.033 Uiso 1 1 calc R U . . .
C14 C 0.1737(4) 0.5987(4) 0.2087(2) 0.0263(11) Uani 1 1 d . . . . .
H14 H 0.088664 0.574704 0.219380 0.032 Uiso 1 1 calc R U . . .
C15 C 0.2162(4) 0.7166(4) 0.2016(2) 0.0286(11) Uani 1 1 d . . . . .
C16 C 0.3338(4) 0.7470(4) 0.1760(2) 0.0302(11) Uani 1 1 d . . . . .
H16 H 0.358216 0.824131 0.164043 0.036 Uiso 1 1 calc R U . . .
C17 C 0.4131(4) 0.6650(4) 0.1683(2) 0.0305(12) Uani 1 1 d . . . . .
H17 H 0.492944 0.686072 0.151151 0.037 Uiso 1 1 calc R U . . .
C18 C 0.1458(4) 0.8077(4) 0.2287(2) 0.0264(11) Uani 1 1 d . . . . .
C19 C 0.1104(4) 0.8031(4) 0.2937(2) 0.0296(11) Uani 1 1 d . . . . .
C20 C 0.0385(4) 0.8841(4) 0.3297(2) 0.0314(12) Uani 1 1 d . . . . .
H20 H 0.001336 0.945581 0.310334 0.038 Uiso 1 1 calc R U . . .
C21 C 0.0351(4) 0.8552(4) 0.3948(2) 0.0346(12) Uani 1 1 d . . . . .
H21 H -0.004602 0.892327 0.430942 0.042 Uiso 1 1 calc R U . . .
C22 C 0.1047(4) 0.7544(4) 0.4001(2) 0.0281(11) Uani 1 1 d . . . . .
C23 C 0.1267(4) 0.6963(4) 0.4625(2) 0.0251(11) Uani 1 1 d . . . . .
C24 C 0.0775(4) 0.7346(4) 0.5236(2) 0.0287(11) Uani 1 1 d . . . . .
H24 H 0.034263 0.800815 0.522292 0.034 Uiso 1 1 calc R U . . .
C25 C 0.0864(4) 0.6839(4) 0.5861(2) 0.0270(11) Uani 1 1 d . . . . .
C26 C 0.1447(4) 0.5841(4) 0.5859(2) 0.0265(11) Uani 1 1 d . . . . .
H26 H 0.146652 0.542223 0.625711 0.032 Uiso 1 1 calc R U . . .
C27 C 0.2002(4) 0.5451(4) 0.5279(2) 0.0246(10) Uani 1 1 d . . . . .
C28 C 0.1957(4) 0.6011(4) 0.4673(2) 0.0244(11) Uani 1 1 d . . . . .
C29 C 0.3987(4) 0.1765(4) 0.5724(2) 0.0303(11) Uani 1 1 d . . . . .
C31 C 0.2999(5) 0.0671(4) 0.5314(3) 0.0532(15) Uani 1 1 d . . . . .
H31A H 0.313494 0.054486 0.481647 0.080 Uiso 1 1 calc R U . . .
H31B H 0.210555 0.080815 0.532961 0.080 Uiso 1 1 calc R U . . .
H31C H 0.313098 -0.003250 0.553600 0.080 Uiso 1 1 calc R U . . .
C32 C 0.3712(6) 0.1937(5) 0.6492(3) 0.0676(19) Uani 1 1 d . . . . .
H32A H 0.385467 0.123743 0.671490 0.101 Uiso 1 1 calc R U . . .
H32B H 0.280397 0.204362 0.648719 0.101 Uiso 1 1 calc R U . . .
H32C H 0.430256 0.264117 0.676310 0.101 Uiso 1 1 calc R U . . .
C33 C 0.0416(4) 0.7416(4) 0.6522(2) 0.0309(11) Uani 1 1 d . . . . .
C34 C 0.1486(4) 0.8465(4) 0.6880(2) 0.0386(13) Uani 1 1 d . . . . .
H34A H 0.230677 0.818095 0.700810 0.058 Uiso 1 1 calc R U . . .
H34B H 0.122743 0.884100 0.731229 0.058 Uiso 1 1 calc R U . . .
H34C H 0.160755 0.904469 0.655005 0.058 Uiso 1 1 calc R U . . .
C35 C -0.0836(4) 0.7894(4) 0.6329(2) 0.0388(13) Uani 1 1 d . . . . .
H35A H -0.066580 0.854446 0.604944 0.058 Uiso 1 1 calc R U . . .
H35B H -0.114114 0.818855 0.676564 0.058 Uiso 1 1 calc R U . . .
H35C H -0.150829 0.725833 0.604593 0.058 Uiso 1 1 calc R U . . .
C36 C 0.0187(5) 0.6563(4) 0.7053(3) 0.0491(15) Uani 1 1 d . . . . .
H36A H -0.044075 0.585528 0.681673 0.074 Uiso 1 1 calc R U . . .
H36B H -0.016085 0.694900 0.744979 0.074 Uiso 1 1 calc R U . . .
H36C H 0.101614 0.633139 0.723465 0.074 Uiso 1 1 calc R U . . .
C37 C 0.5688(4) 0.4571(4) 0.1451(2) 0.0262(11) Uani 1 1 d . . . . .
C38 C 0.5217(4) 0.3939(4) 0.0769(2) 0.0289(11) Uani 1 1 d . . . . .
C39 C 0.6102(4) 0.3756(4) 0.0305(2) 0.0319(12) Uani 1 1 d . . . . .
H39 H 0.578432 0.333255 -0.016041 0.038 Uiso 1 1 calc R U . . .
C40 C 0.7419(4) 0.4171(4) 0.0504(2) 0.0314(12) Uani 1 1 d . . . . .
C41 C 0.7872(4) 0.4807(4) 0.1174(2) 0.0265(11) Uani 1 1 d . . . . .
H41 H 0.878327 0.509584 0.131395 0.032 Uiso 1 1 calc R U . . .
C42 C 0.7027(4) 0.5035(4) 0.1648(2) 0.0288(11) Uani 1 1 d . . . . .
C43 C 0.3784(4) 0.3416(4) 0.0535(2) 0.0390(13) Uani 1 1 d . . . . .
H43A H 0.365164 0.297736 0.005123 0.059 Uiso 1 1 calc R U . . .
H43B H 0.327252 0.405663 0.053735 0.059 Uiso 1 1 calc R U . . .
H43C H 0.349730 0.287655 0.086267 0.059 Uiso 1 1 calc R U . . .
C44 C 0.8353(4) 0.3951(4) -0.0009(2) 0.0390(13) Uani 1 1 d . . . . .
H44A H 0.823843 0.309824 -0.017433 0.059 Uiso 1 1 calc R U . . .
H44B H 0.925455 0.424399 0.023358 0.059 Uiso 1 1 calc R U . . .
H44C H 0.817304 0.436952 -0.041830 0.059 Uiso 1 1 calc R U . . .
C45 C 0.7597(4) 0.5789(4) 0.2364(2) 0.0370(12) Uani 1 1 d . . . . .
H45A H 0.855269 0.595911 0.241335 0.055 Uiso 1 1 calc R U . . .
H45B H 0.734369 0.535973 0.274907 0.055 Uiso 1 1 calc R U . . .
H45C H 0.726238 0.653657 0.239184 0.055 Uiso 1 1 calc R U . . .
C46 C 0.1245(4) 0.9094(4) 0.1909(2) 0.0255(11) Uani 1 1 d . . . . .
C47 C 0.0230(4) 0.8948(4) 0.1335(2) 0.0289(11) Uani 1 1 d . . . . .
C48 C -0.0023(4) 0.9912(4) 0.1010(2) 0.0345(12) Uani 1 1 d . . . . .
H48 H -0.072695 0.980335 0.062303 0.041 Uiso 1 1 calc R U . . .
C49 C 0.0721(5) 1.1033(4) 0.1233(2) 0.0334(12) Uani 1 1 d . . . . .
C50 C 0.1747(4) 1.1156(4) 0.1783(2) 0.0323(12) Uani 1 1 d . . . . .
H50 H 0.228855 1.191213 0.193238 0.039 Uiso 1 1 calc R U . . .
C51 C -0.0648(4) 0.7745(4) 0.1090(2) 0.0382(13) Uani 1 1 d . . . . .
H51A H -0.130414 0.779989 0.068256 0.057 Uiso 1 1 calc R U . . .
H51B H -0.108673 0.750122 0.148140 0.057 Uiso 1 1 calc R U . . .
H51C H -0.011840 0.715836 0.094777 0.057 Uiso 1 1 calc R U . . .
C52 C 0.0378(5) 1.2076(4) 0.0900(3) 0.0490(14) Uani 1 1 d . . . . .
H52A H -0.024779 1.242612 0.115328 0.073 Uiso 1 1 calc R U . . .
H52B H -0.001307 1.181473 0.039800 0.073 Uiso 1 1 calc R U . . .
H52C H 0.117136 1.266893 0.092913 0.073 Uiso 1 1 calc R U . . .
N1 N 0.2660(3) 0.5479(3) 0.42063(18) 0.0244(9) Uani 1 1 d . . . . .
H1 H 0.276666 0.567793 0.378589 0.029 Uiso 1 1 calc R U . . .
N2 N 0.4130(3) 0.4451(3) 0.31169(18) 0.0272(9) Uani 1 1 d . . . . .
N3 N 0.1474(3) 0.7233(3) 0.34013(18) 0.0270(9) Uani 1 1 d . . . . .
C53 C 0.2020(4) 1.0208(4) 0.2129(2) 0.0318(12) Uani 1 1 d . . . . .
C54 C 0.3149(4) 1.0409(4) 0.2747(3) 0.0422(13) Uani 1 1 d . . . . .
H54A H 0.280658 1.042854 0.319786 0.063 Uiso 1 1 calc R U . . .
H54B H 0.372231 1.116591 0.274290 0.063 Uiso 1 1 calc R U . . .
H54C H 0.364654 0.976205 0.269914 0.063 Uiso 1 1 calc R U . . .
C30 C 0.5338(5) 0.1493(5) 0.5723(3) 0.0528(15) Uani 1 1 d . . . . .
H30A H 0.550070 0.136074 0.523113 0.079 Uiso 1 1 calc R U . . .
H30B H 0.541259 0.077873 0.594476 0.079 Uiso 1 1 calc R U . . .
H30C H 0.598171 0.216338 0.599380 0.079 Uiso 1 1 calc R U . . .

loop_
_atom_site_aniso_label
_atom_site_aniso_U_11
_atom_site_aniso_U_22
_atom_site_aniso_U_33
_atom_site_aniso_U_23
_atom_site_aniso_U_13
_atom_site_aniso_U_12
C1 0.025(2) 0.027(3) 0.021(3) 0.001(2) 0.000(2) 0.007(2)
C2 0.025(2) 0.025(3) 0.021(3) -0.001(2) 0.002(2) 0.010(2)
C3 0.033(3) 0.033(3) 0.019(3) 0.002(2) 0.004(2) 0.007(2)
C4 0.027(2) 0.029(3) 0.024(3) 0.004(2) 0.000(2) 0.012(2)
C5 0.026(2) 0.034(3) 0.026(3) 0.002(2) 0.006(2) 0.009(2)
C6 0.027(2) 0.026(3) 0.019(3) 0.002(2) 0.000(2) 0.006(2)
C7 0.028(2) 0.027(3) 0.018(3) -0.001(2) -0.001(2) 0.006(2)
C8 0.027(2) 0.029(3) 0.027(3) 0.005(2) 0.005(2) 0.008(2)
C9 0.032(3) 0.031(3) 0.027(3) 0.007(2) 0.009(2) 0.009(2)
C10 0.025(2) 0.032(3) 0.028(3) 0.000(2) 0.008(2) 0.007(2)
C11 0.030(3) 0.030(3) 0.019(3) 0.000(2) 0.005(2) 0.008(2)
C12 0.030(3) 0.033(3) 0.015(2) 0.002(2) 0.003(2) 0.012(2)
C13 0.032(3) 0.029(3) 0.020(3) 0.000(2) 0.001(2) 0.006(2)
C14 0.027(2) 0.032(3) 0.018(3) 0.002(2) 0.001(2) 0.006(2)
C15 0.031(3) 0.035(3) 0.020(3) 0.003(2) 0.000(2) 0.011(2)
C16 0.037(3) 0.030(3) 0.025(3) 0.004(2) 0.008(2) 0.009(2)
C17 0.032(3) 0.039(3) 0.026(3) 0.009(2) 0.014(2) 0.009(2)
C18 0.025(2) 0.027(3) 0.028(3) 0.003(2) 0.005(2) 0.008(2)
C19 0.030(3) 0.029(3) 0.031(3) 0.005(2) 0.006(2) 0.008(2)
C20 0.038(3) 0.031(3) 0.031(3) 0.011(2) 0.010(2) 0.017(2)
C21 0.041(3) 0.038(3) 0.033(3) 0.007(2) 0.015(2) 0.022(2)
C22 0.027(2) 0.034(3) 0.026(3) 0.005(2) 0.005(2) 0.010(2)
C23 0.025(2) 0.027(3) 0.023(3) 0.004(2) 0.002(2) 0.003(2)
C24 0.029(3) 0.029(3) 0.029(3) 0.001(2) 0.004(2) 0.010(2)
C25 0.026(2) 0.030(3) 0.025(3) 0.002(2) 0.007(2) 0.005(2)
C26 0.034(3) 0.028(3) 0.019(3) 0.005(2) 0.005(2) 0.009(2)
C27 0.026(2) 0.022(3) 0.024(3) 0.001(2) 0.001(2) 0.002(2)
C28 0.022(2) 0.026(3) 0.026(3) 0.003(2) 0.006(2) 0.005(2)
C29 0.043(3) 0.030(3) 0.022(3) 0.004(2) 0.009(2) 0.017(2)
C31 0.055(3) 0.042(4) 0.066(4) 0.018(3) 0.012(3) 0.008(3)
C32 0.121(5) 0.059(4) 0.039(4) 0.016(3) 0.022(4) 0.050(4)
C33 0.035(3) 0.028(3) 0.031(3) 0.001(2) 0.008(2) 0.008(2)
C34 0.039(3) 0.039(3) 0.037(3) -0.006(2) 0.010(2) 0.011(2)
C35 0.036(3) 0.039(3) 0.038(3) -0.009(2) 0.006(2) 0.011(2)
C36 0.074(4) 0.047(4) 0.034(3) 0.007(3) 0.028(3) 0.018(3)
C37 0.029(3) 0.029(3) 0.024(3) 0.005(2) 0.007(2) 0.012(2)
C38 0.028(3) 0.038(3) 0.022(3) 0.007(2) 0.006(2) 0.009(2)
C39 0.039(3) 0.041(3) 0.018(3) 0.002(2) 0.007(2) 0.013(2)
C40 0.034(3) 0.039(3) 0.024(3) 0.007(2) 0.007(2) 0.011(2)
C41 0.030(2) 0.026(3) 0.026(3) 0.009(2) 0.007(2) 0.006(2)
C42 0.028(3) 0.032(3) 0.027(3) 0.004(2) 0.002(2) 0.008(2)
C43 0.027(3) 0.052(3) 0.035(3) -0.004(3) 0.006(2) 0.007(2)
C44 0.036(3) 0.055(4) 0.030(3) 0.009(3) 0.013(2) 0.011(3)
C45 0.035(3) 0.045(3) 0.029(3) 0.000(2) 0.007(2) 0.003(2)
C46 0.029(3) 0.027(3) 0.023(3) 0.006(2) 0.005(2) 0.008(2)
C47 0.030(3) 0.032(3) 0.027(3) 0.005(2) 0.009(2) 0.006(2)
C48 0.040(3) 0.038(3) 0.027(3) 0.011(2) 0.002(2) 0.014(3)
C49 0.042(3) 0.035(3) 0.028(3) 0.011(2) 0.013(2) 0.010(2)
C50 0.036(3) 0.033(3) 0.031(3) 0.007(2) 0.012(2) 0.007(2)
C51 0.039(3) 0.039(3) 0.037(3) 0.012(3) 0.002(2) 0.007(2)
C52 0.065(4) 0.043(4) 0.044(3) 0.019(3) 0.011(3) 0.016(3)
N1 0.028(2) 0.030(2) 0.018(2) 0.0061(17) 0.0055(17) 0.0098(18)
N2 0.027(2) 0.032(2) 0.024(2) 0.0024(18) 0.0074(18) 0.0064(18)
N3 0.034(2) 0.024(2) 0.024(2) 0.0056(18) 0.0048(18) 0.0095(18)
C53 0.036(3) 0.034(3) 0.028(3) 0.005(2) 0.010(2) 0.009(2)
C54 0.044(3) 0.038(3) 0.040(3) -0.002(3) -0.001(3) 0.006(3)
C30 0.043(3) 0.051(4) 0.069(4) 0.028(3) 0.004(3) 0.014(3)

loop_
_atom_type_symbol
_atom_type_description
_atom_type_scat_dispersion_real
_atom_type_scat_dispersion_imag
_atom_type_scat_source
C C 0.0033 0.0016 'International Tables Vol C Tables 4.2.6.8 and 6.1.1.4'
H H 0.0000 0.0000 'International Tables Vol C Tables 4.2.6.8 and 6.1.1.4'
N N 0.0061 0.0033 'International Tables Vol C Tables 4.2.6.8 and 6.1.1.4'

loop_
_geom_angle_atom_site_label_1
_geom_angle_atom_site_label_2
_geom_angle_atom_site_label_3
_geom_angle
_geom_angle_site_symmetry_1
_geom_angle_site_symmetry_3
_geom_angle_publ_flag
N1 C1 C2 108.5(3) . . ?
N1 C1 C6 131.9(4) . . ?
C2 C1 C6 119.5(4) . . ?
C3 C2 C1 121.3(4) . . ?
C3 C2 C27 132.1(4) . . ?
C1 C2 C27 106.7(4) . . ?
C4 C3 C2 120.6(4) . . ?
C3 C4 C5 117.4(4) . . ?
C3 C4 C29 122.6(4) . . ?
C5 C4 C29 119.8(4) . . ?
C6 C5 C4 124.6(4) . . ?
C5 C6 C1 116.4(4) . . ?
C5 C6 C7 119.3(4) . . ?
C1 C6 C7 124.3(4) . . ?
N2 C7 C6 123.3(4) . . ?
N2 C7 C8 111.7(4) . . ?
C6 C7 C8 125.0(4) . . ?
C9 C8 C7 106.4(4) . . ?
C8 C9 C10 107.1(4) . . ?
C11 C10 N2 124.1(4) . . ?
C11 C10 C9 127.1(4) . . ?
N2 C10 C9 108.7(4) . . ?
C10 C11 C12 117.7(4) . . ?
C10 C11 C37 120.2(4) . . ?
C12 C11 C37 122.0(4) . . ?
C17 C12 C13 118.2(4) . . ?
C17 C12 C11 121.7(4) . . ?
C13 C12 C11 119.6(4) . . ?
C14 C13 C12 120.3(4) . . ?
C13 C14 C15 120.3(4) . . ?
C14 C15 C16 118.9(4) . . ?
C14 C15 C18 119.4(4) . . ?
C16 C15 C18 121.3(4) . . ?
C17 C16 C15 119.6(4) . . ?
C16 C17 C12 121.5(4) . . ?
C19 C18 C15 117.9(4) . . ?
C19 C18 C46 119.6(4) . . ?
C15 C18 C46 122.3(4) . . ?
C18 C19 N3 124.3(4) . . ?
C18 C19 C20 126.4(4) . . ?
N3 C19 C20 109.1(4) . . ?
C21 C20 C19 106.9(4) . . ?
C20 C21 C22 106.8(4) . . ?
N3 C22 C23 123.2(4) . . ?
N3 C22 C21 111.4(4) . . ?
C23 C22 C21 125.4(4) . . ?
C24 C23 C28 115.9(4) . . ?
C24 C23 C22 119.3(4) . . ?
C28 C23 C22 124.8(4) . . ?
C25 C24 C23 125.5(4) . . ?
C26 C25 C24 116.4(4) . . ?
C26 C25 C33 122.8(4) . . ?
C24 C25 C33 120.7(4) . . ?
C27 C26 C25 120.5(4) . . ?
C26 C27 C28 121.8(4) . . ?
C26 C27 C2 131.2(4) . . ?
C28 C27 C2 106.9(4) . . ?
N1 C28 C27 108.8(4) . . ?
N1 C28 C23 131.6(4) . . ?
C27 C28 C23 119.6(4) . . ?
C30 C29 C4 112.5(4) . . ?
C30 C29 C32 109.7(4) . . ?
C4 C29 C32 112.0(4) . . ?
C30 C29 C31 107.8(4) . . ?
C4 C29 C31 107.3(4) . . ?
C32 C29 C31 107.3(4) . . ?
C36 C33 C35 108.3(4) . . ?
C36 C33 C25 112.2(4) . . ?
C35 C33 C25 111.6(4) . . ?
C36 C33 C34 108.8(4) . . ?
C35 C33 C34 107.8(4) . . ?
C25 C33 C34 108.0(4) . . ?
C38 C37 C42 119.6(4) . . ?
C38 C37 C11 119.3(4) . . ?
C42 C37 C11 121.1(4) . . ?
C39 C38 C37 119.0(4) . . ?
C39 C38 C43 119.5(4) . . ?
C37 C38 C43 121.5(4) . . ?
C40 C39 C38 121.6(4) . . ?
C39 C40 C41 119.0(4) . . ?
C39 C40 C44 120.4(4) . . ?
C41 C40 C44 120.6(4) . . ?
C40 C41 C42 121.5(4) . . ?
C41 C42 C37 119.2(4) . . ?
C41 C42 C45 118.2(4) . . ?
C37 C42 C45 122.5(4) . . ?
C53 C46 C47 119.0(4) . . ?
C53 C46 C18 121.1(4) . . ?
C47 C46 C18 119.8(4) . . ?
C48 C47 C46 119.9(4) . . ?
C48 C47 C51 119.7(4) . . ?
C46 C47 C51 120.2(4) . . ?
C47 C48 C49 121.7(4) . . ?
C50 C49 C48 117.7(4) . . ?
C50 C49 C52 121.7(5) . . ?
C48 C49 C52 120.6(4) . . ?
C49 C50 C53 122.1(5) . . ?
C1 N1 C28 108.9(3) . . ?
C7 N2 C10 106.1(3) . . ?
C22 N3 C19 105.8(3) . . ?
C46 C53 C50 119.4(4) . . ?
C46 C53 C54 121.0(4) . . ?
C50 C53 C54 119.6(4) . . ?

loop_
_geom_bond_atom_site_label_1
_geom_bond_atom_site_label_2
_geom_bond_distance
_geom_bond_site_symmetry_2
_geom_bond_publ_flag
C1 N1 1.382(5) . ?
C1 C2 1.405(5) . ?
C1 C6 1.415(5) . ?
C2 C3 1.393(6) . ?
C2 C27 1.441(5) . ?
C3 C4 1.374(5) . ?
C4 C5 1.401(6) . ?
C4 C29 1.533(6) . ?
C5 C6 1.393(6) . ?
C6 C7 1.456(6) . ?
C7 N2 1.308(5) . ?
C7 C8 1.463(5) . ?
C8 C9 1.336(5) . ?
C9 C10 1.447(6) . ?
C10 C11 1.367(6) . ?
C10 N2 1.413(5) . ?
C11 C12 1.466(6) . ?
C11 C37 1.480(5) . ?
C12 C17 1.391(6) . ?
C12 C13 1.394(6) . ?
C13 C14 1.377(5) . ?
C14 C15 1.391(6) . ?
C15 C16 1.401(6) . ?
C15 C18 1.465(6) . ?
C16 C17 1.365(6) . ?
C18 C19 1.353(6) . ?
C18 C46 1.480(6) . ?
C19 N3 1.415(5) . ?
C19 C20 1.462(6) . ?
C20 C21 1.333(6) . ?
C21 C22 1.476(6) . ?
C22 N3 1.322(5) . ?
C22 C23 1.447(6) . ?
C23 C24 1.395(6) . ?
C23 C28 1.414(6) . ?
C24 C25 1.392(6) . ?
C25 C26 1.388(6) . ?
C25 C33 1.528(6) . ?
C26 C27 1.386(5) . ?
C27 C28 1.393(6) . ?
C28 N1 1.385(5) . ?
C29 C30 1.501(6) . ?
C29 C32 1.532(6) . ?
C29 C31 1.549(7) . ?
C33 C36 1.513(6) . ?
C33 C35 1.521(6) . ?
C33 C34 1.531(6) . ?
C37 C38 1.397(6) . ?
C37 C42 1.402(6) . ?
C38 C39 1.397(6) . ?
C38 C43 1.512(6) . ?
C39 C40 1.372(6) . ?
C40 C41 1.377(6) . ?
C40 C44 1.512(6) . ?
C41 C42 1.389(5) . ?
C42 C45 1.520(6) . ?
C46 C53 1.390(6) . ?
C46 C47 1.391(6) . ?
C47 C48 1.382(6) . ?
C47 C51 1.519(6) . ?
C48 C49 1.384(6) . ?
C49 C50 1.372(6) . ?
C49 C52 1.497(6) . ?
C50 C53 1.392(6) . ?
C53 C54 1.518(6) . ?

loop_
_geom_hbond_atom_site_label_D
_geom_hbond_atom_site_label_H
_geom_hbond_atom_site_label_A
_geom_hbond_distance_DH
_geom_hbond_distance_HA
_geom_hbond_distance_DA
_geom_hbond_angle_DHA
_geom_hbond_site_symmetry_A
_geom_hbond_publ_flag
N1 H1 N2 0.88 2.54 3.008(5) 114.4 . yes
N1 H1 N3 0.88 2.53 3.004(5) 114.3 . yes
N1 H1 N2 0.88 2.54 3.008(5) 114.4 . yes
N1 H1 N3 0.88 2.53 3.004(5) 114.3 . yes

loop_
_geom_torsion_atom_site_label_1
_geom_torsion_atom_site_label_2
_geom_torsion_atom_site_label_3
_geom_torsion_atom_site_label_4
_geom_torsion
_geom_torsion_site_symmetry_1
_geom_torsion_site_symmetry_2
_geom_torsion_site_symmetry_3
_geom_torsion_site_symmetry_4
_geom_torsion_publ_flag
N1 C1 C2 C3 176.1(4) . . . . ?
C6 C1 C2 C3 -3.6(6) . . . . ?
N1 C1 C2 C27 -3.6(5) . . . . ?
C6 C1 C2 C27 176.8(4) . . . . ?
C1 C2 C3 C4 0.8(7) . . . . ?
C27 C2 C3 C4 -179.6(4) . . . . ?
C2 C3 C4 C5 2.1(6) . . . . ?
C2 C3 C4 C29 -172.8(4) . . . . ?
C3 C4 C5 C6 -2.5(7) . . . . ?
C29 C4 C5 C6 172.6(4) . . . . ?
C4 C5 C6 C1 -0.2(7) . . . . ?
C4 C5 C6 C7 -177.9(4) . . . . ?
N1 C1 C6 C5 -176.4(4) . . . . ?
C2 C1 C6 C5 3.2(6) . . . . ?
N1 C1 C6 C7 1.2(7) . . . . ?
C2 C1 C6 C7 -179.2(4) . . . . ?
C5 C6 C7 N2 169.0(4) . . . . ?
C1 C6 C7 N2 -8.6(7) . . . . ?
C5 C6 C7 C8 -10.5(6) . . . . ?
C1 C6 C7 C8 172.0(4) . . . . ?
N2 C7 C8 C9 0.1(5) . . . . ?
C6 C7 C8 C9 179.6(4) . . . . ?
C7 C8 C9 C10 -0.4(5) . . . . ?
C8 C9 C10 C11 177.4(4) . . . . ?
C8 C9 C10 N2 0.6(5) . . . . ?
N2 C10 C11 C12 -6.8(7) . . . . ?
C9 C10 C11 C12 176.9(4) . . . . ?
N2 C10 C11 C37 170.1(4) . . . . ?
C9 C10 C11 C37 -6.3(7) . . . . ?
C10 C11 C12 C17 130.1(5) . . . . ?
C37 C11 C12 C17 -46.7(6) . . . . ?
C10 C11 C12 C13 -42.2(6) . . . . ?
C37 C11 C12 C13 141.0(4) . . . . ?
C17 C12 C13 C14 -9.2(6) . . . . ?
C11 C12 C13 C14 163.4(4) . . . . ?
C12 C13 C14 C15 0.3(6) . . . . ?
C13 C14 C15 C16 9.0(6) . . . . ?
C13 C14 C15 C18 -163.8(4) . . . . ?
C14 C15 C16 C17 -9.3(6) . . . . ?
C18 C15 C16 C17 163.4(4) . . . . ?
C15 C16 C17 C12 0.3(7) . . . . ?
C13 C12 C17 C16 8.9(6) . . . . ?
C11 C12 C17 C16 -163.5(4) . . . . ?
C14 C15 C18 C19 43.9(6) . . . . ?
C16 C15 C18 C19 -128.7(5) . . . . ?
C14 C15 C18 C46 -142.2(4) . . . . ?
C16 C15 C18 C46 45.2(6) . . . . ?
C15 C18 C19 N3 6.3(7) . . . . ?
C46 C18 C19 N3 -167.8(4) . . . . ?
C15 C18 C19 C20 -179.1(4) . . . . ?
C46 C18 C19 C20 6.8(7) . . . . ?
C18 C19 C20 C21 -174.2(4) . . . . ?
N3 C19 C20 C21 1.1(5) . . . . ?
C19 C20 C21 C22 -0.4(5) . . . . ?
C20 C21 C22 N3 -0.5(5) . . . . ?
C20 C21 C22 C23 178.6(4) . . . . ?
N3 C22 C23 C24 -179.7(4) . . . . ?
C21 C22 C23 C24 1.3(7) . . . . ?
N3 C22 C23 C28 0.2(7) . . . . ?
C21 C22 C23 C28 -178.8(4) . . . . ?
C28 C23 C24 C25 -2.8(7) . . . . ?
C22 C23 C24 C25 177.1(4) . . . . ?
C23 C24 C25 C26 -2.7(7) . . . . ?
C23 C24 C25 C33 173.5(4) . . . . ?
C24 C25 C26 C27 5.3(6) . . . . ?
C33 C25 C26 C27 -170.8(4) . . . . ?
C25 C26 C27 C28 -2.3(7) . . . . ?
C25 C26 C27 C2 175.1(4) . . . . ?
C3 C2 C27 C26 6.0(8) . . . . ?
C1 C2 C27 C26 -174.4(4) . . . . ?
C3 C2 C27 C28 -176.3(5) . . . . ?
C1 C2 C27 C28 3.3(5) . . . . ?
C26 C27 C28 N1 176.1(4) . . . . ?
C2 C27 C28 N1 -1.8(5) . . . . ?
C26 C27 C28 C23 -3.5(6) . . . . ?
C2 C27 C28 C23 178.5(4) . . . . ?
C24 C23 C28 N1 -173.7(4) . . . . ?
C22 C23 C28 N1 6.4(7) . . . . ?
C24 C23 C28 C27 5.8(6) . . . . ?
C22 C23 C28 C27 -174.1(4) . . . . ?
C3 C4 C29 C30 -143.4(4) . . . . ?
C5 C4 C29 C30 41.8(6) . . . . ?
C3 C4 C29 C32 -19.4(6) . . . . ?
C5 C4 C29 C32 165.9(4) . . . . ?
C3 C4 C29 C31 98.2(5) . . . . ?
C5 C4 C29 C31 -76.6(5) . . . . ?
C26 C25 C33 C36 -22.1(6) . . . . ?
C24 C25 C33 C36 161.9(4) . . . . ?
C26 C25 C33 C35 -143.9(4) . . . . ?
C24 C25 C33 C35 40.1(6) . . . . ?
C26 C25 C33 C34 97.7(5) . . . . ?
C24 C25 C33 C34 -78.2(5) . . . . ?
C10 C11 C37 C38 113.1(5) . . . . ?
C12 C11 C37 C38 -70.2(6) . . . . ?
C10 C11 C37 C42 -66.8(6) . . . . ?
C12 C11 C37 C42 109.9(5) . . . . ?
C42 C37 C38 C39 1.7(6) . . . . ?
C11 C37 C38 C39 -178.1(4) . . . . ?
C42 C37 C38 C43 179.6(4) . . . . ?
C11 C37 C38 C43 -0.2(6) . . . . ?
C37 C38 C39 C40 0.6(7) . . . . ?
C43 C38 C39 C40 -177.4(4) . . . . ?
C38 C39 C40 C41 -1.4(7) . . . . ?
C38 C39 C40 C44 179.6(4) . . . . ?
C39 C40 C41 C42 -0.1(7) . . . . ?
C44 C40 C41 C42 179.0(4) . . . . ?
C40 C41 C42 C37 2.3(6) . . . . ?
C40 C41 C42 C45 -177.3(4) . . . . ?
C38 C37 C42 C41 -3.1(6) . . . . ?
C11 C37 C42 C41 176.7(4) . . . . ?
C38 C37 C42 C45 176.4(4) . . . . ?
C11 C37 C42 C45 -3.7(7) . . . . ?
C19 C18 C46 C53 73.1(6) . . . . ?
C15 C18 C46 C53 -100.7(5) . . . . ?
C19 C18 C46 C47 -105.1(5) . . . . ?
C15 C18 C46 C47 81.1(5) . . . . ?
C53 C46 C47 C48 -2.3(6) . . . . ?
C18 C46 C47 C48 175.9(4) . . . . ?
C53 C46 C47 C51 -179.0(4) . . . . ?
C18 C46 C47 C51 -0.7(6) . . . . ?
C46 C47 C48 C49 0.9(7) . . . . ?
C51 C47 C48 C49 177.6(4) . . . . ?
C47 C48 C49 C50 1.3(7) . . . . ?
C47 C48 C49 C52 -176.4(4) . . . . ?
C48 C49 C50 C53 -2.2(7) . . . . ?
C52 C49 C50 C53 175.5(4) . . . . ?
C2 C1 N1 C28 2.5(5) . . . . ?
C6 C1 N1 C28 -177.9(4) . . . . ?
C27 C28 N1 C1 -0.4(5) . . . . ?
C23 C28 N1 C1 179.2(4) . . . . ?
C6 C7 N2 C10 -179.3(4) . . . . ?
C8 C7 N2 C10 0.3(5) . . . . ?
C11 C10 N2 C7 -177.4(4) . . . . ?
C9 C10 N2 C7 -0.5(5) . . . . ?
C23 C22 N3 C19 -178.0(4) . . . . ?
C21 C22 N3 C19 1.2(5) . . . . ?
C18 C19 N3 C22 174.0(4) . . . . ?
C20 C19 N3 C22 -1.4(5) . . . . ?
C47 C46 C53 C50 1.5(6) . . . . ?
C18 C46 C53 C50 -176.8(4) . . . . ?
C47 C46 C53 C54 -179.2(4) . . . . ?
C18 C46 C53 C54 2.5(6) . . . . ?
C49 C50 C53 C46 0.9(7) . . . . ?
C49 C50 C53 C54 -178.4(4) . . . . ?
